data_2228661
loop_
_publ_author_name
'Brink, Alice'
'Visser, Hendrik G.'
'Roodt, Andreas'

_publ_section_title
;
 Tetraethylammonium dibromidotricarbonyl(<i>o</i>-toluidine)rhenate(I)
;
_journal_coeditor_code BT5421
_journal_issue 1
_journal_name_full 'Acta Crystallographica Section E'
_journal_page_first m32
_journal_page_last m33
_journal_paper_doi 10.1107/S1600536810050038
_journal_volume 67
_journal_year 2011
_chemical_formula_iupac '(C8 H20 N) [Re Br2 (C7 H9 N) (C O)3]'
_chemical_formula_moiety 'C8 H20 N +, C10 H9 Br2 N O3 Re -'
_chemical_formula_sum 'C18 H29 Br2 N2 O3 Re'
_chemical_formula_weight 667.45
_chemical_name_systematic
;
Tetraethylammonium dibromidotricarbonyl(<i>o</i>-toluidine)rhenate(I)
;
_space_group_IT_number 14
_symmetry_cell_setting monoclinic
_symmetry_space_group_name_Hall '-P 2ybc'
_symmetry_space_group_name_H-M 'P 1 21/c 1'
_audit_creation_method 'WinGX routine CIF_UPDATE'
_cell_angle_alpha 90
_cell_angle_beta 106.74(3)
_cell_angle_gamma 90
_cell_formula_units_Z 4
_cell_length_a 10.776(2)
_cell_length_b 18.466(4)
_cell_length_c 11.745(2)
_cell_measurement_reflns_used 9885
_cell_measurement_temperature 100(2)
_cell_measurement_theta_max 28.27
_cell_measurement_theta_min 3.23
_cell_volume 2238.1(8)
_computing_cell_refinement 'SAINT-Plus (Bruker, 2004)'
_computing_data_collection 'APEX2 (Bruker, 2005)'
_computing_data_reduction 'SAINT-Plus and XPREP (Bruker, 2004)'
_computing_molecular_graphics 'DIAMOND (Brandenburg & Putz, 2004)'
_computing_publication_material 'WinGX (Farrugia, 1999)'
_computing_structure_refinement 'SHELXL97 (Sheldrick, 2008)'
_computing_structure_solution 'SIR92 (Altomare <i>et al.</i>, 1999)'
_diffrn_ambient_temperature 100(2)
_diffrn_detector_area_resol_mean 512
_diffrn_measured_fraction_theta_full 0.993
_diffrn_measured_fraction_theta_max 0.993
_diffrn_measurement_device_type
;
Bruker X8 APEXII 4K Kappa CCD
;
_diffrn_measurement_method '\w and \f'
_diffrn_radiation_monochromator graphite
_diffrn_radiation_source 'sealed tube'
_diffrn_radiation_type MoK\a
_diffrn_radiation_wavelength 0.71073
_diffrn_reflns_av_R_equivalents 0.0715
_diffrn_reflns_limit_h_max 13
_diffrn_reflns_limit_h_min -14
_diffrn_reflns_limit_k_max 24
_diffrn_reflns_limit_k_min -24
_diffrn_reflns_limit_l_max 15
_diffrn_reflns_limit_l_min -15
_diffrn_reflns_number 45095
_diffrn_reflns_theta_full 28
_diffrn_reflns_theta_max 28
_diffrn_reflns_theta_min 3.16
_diffrn_standards_decay_% 0
_diffrn_standards_interval_count 0
_diffrn_standards_interval_time 0
_diffrn_standards_number 0
_exptl_absorpt_coefficient_mu 9.018
_exptl_absorpt_correction_T_max 0.5323
_exptl_absorpt_correction_T_min 0.1159
_exptl_absorpt_correction_type multi-scan
_exptl_absorpt_process_details
;
(SADABS; Bruker, 2004)
;
_exptl_crystal_colour yellow
_exptl_crystal_density_diffrn 1.981
_exptl_crystal_density_method 'not measured'
_exptl_crystal_description plate
_exptl_crystal_F_000 1280
_exptl_crystal_size_max 0.42
_exptl_crystal_size_mid 0.32
_exptl_crystal_size_min 0.08
_refine_diff_density_max 2.5
_refine_diff_density_min -2.991
_refine_ls_extinction_method none
_refine_ls_goodness_of_fit_ref 1.059
_refine_ls_hydrogen_treatment constr
_refine_ls_matrix_type full
_refine_ls_number_parameters 270
_refine_ls_number_reflns 5371
_refine_ls_number_restraints 0
_refine_ls_restrained_S_all 1.059
_refine_ls_R_factor_gt 0.0318
_refine_ls_shift/su_max 0.001
_refine_ls_structure_factor_coef Fsqd
_refine_ls_weighting_details 'calc w=1/[\s^2^(Fo^2^)+(0.0446P)^2^+2.6175P] where P=(Fo^2^+2Fc^2^)/3'
_refine_ls_weighting_scheme calc
_refine_ls_wR_factor_ref 0.0861
_reflns_number_gt 4411
_reflns_number_total 5371
_reflns_threshold_expression I>2\s(I)
_cod_data_source_file bt5421.cif
_cod_data_source_block I
_cod_original_cell_volume 2238.2(8)
_cod_original_sg_symbol_H-M 'P 21/c'
_cod_database_code 2228661
_cod_database_fobs_code 2228661

loop_
_symmetry_equiv_pos_as_xyz
'x, y, z'
'-x, y+1/2, -z+1/2'
'-x, -y, -z'
'x, -y-1/2, z-1/2'

loop_
_atom_site_type_symbol
_atom_site_label
_atom_site_fract_x
_atom_site_fract_y
_atom_site_fract_z
_atom_site_U_iso_or_equiv
_atom_site_adp_type
_atom_site_calc_flag
_atom_site_refinement_flags
_atom_site_occupancy
_atom_site_disorder_assembly
_atom_site_disorder_group
Re Re1 0.735442(18) 0.985810(11) 0.808028(15) 0.01480(7) Uani d . 1 A .
Br Br1 0.81038(5) 0.89501(3) 0.98836(4) 0.01871(12) Uani d . 1 . .
Br Br2 0.95834(5) 0.96560(3) 0.76184(4) 0.01895(12) Uani d . 1 . .
N N1 0.8495(4) 1.0651(2) 0.9422(3) 0.0174(9) Uani d . 1 . .
H H1A 0.8563 1.0468 1.0166 0.021 Uiso calc PR 0.659(10) A 1
H H1B 0.932 1.0671 0.9343 0.021 Uiso calc PR 0.659(10) A 1
H H1C 0.888 1.0409 1.0119 0.021 Uiso d PR 0.341(10) A 2
H H1D 0.9145 1.0842 0.9148 0.021 Uiso d PR 0.341(10) A 2
N N2 0.8171(4) 0.8488(2) 0.3722(3) 0.0165(8) Uani d . 1 . .
O O01 0.6021(4) 0.8662(2) 0.6363(3) 0.0324(10) Uani d . 1 A .
O O02 0.6462(4) 1.0930(2) 0.6027(3) 0.0294(9) Uani d . 1 A .
O O03 0.4809(4) 1.0153(2) 0.8640(4) 0.0363(11) Uani d . 1 A .
C C01 0.6523(5) 0.9121(3) 0.7010(4) 0.0208(11) Uani d . 1 . .
C C02 0.6823(5) 1.0544(3) 0.6816(4) 0.0211(11) Uani d . 1 . .
C C03 0.5790(5) 1.0036(3) 0.8445(5) 0.0227(11) Uani d . 1 . .
C C11 0.8014(8) 1.1388(5) 0.9379(8) 0.0200(19) Uani d P 0.659(10) A 1
C C12 0.7270(8) 1.1603(5) 1.0104(7) 0.022(2) Uani d P 0.659(10) A 1
C C13 0.6778(8) 1.2305(5) 0.9964(9) 0.025(2) Uani d P 0.659(10) A 1
H H13 0.627 1.2465 1.0456 0.03 Uiso calc PR 0.659(10) A 1
C C14 0.7005(8) 1.2773(6) 0.9139(8) 0.025(2) Uani d P 0.659(10) A 1
H H14 0.6648 1.3247 0.9058 0.03 Uiso calc PR 0.659(10) A 1
C C15 0.7754(8) 1.2551(5) 0.8425(7) 0.025(2) Uani d P 0.659(10) A 1
H H15 0.7924 1.2871 0.7854 0.03 Uiso calc PR 0.659(10) A 1
C C16 0.8250(9) 1.1859(6) 0.8557(8) 0.023(2) Uani d P 0.659(10) A 1
H H16 0.8766 1.1703 0.807 0.027 Uiso calc PR 0.659(10) A 1
C C121 0.7031(9) 1.1098(5) 1.1036(9) 0.032(2) Uani d P 0.659(10) A 1
H H12A 0.638 1.1311 1.1371 0.048 Uiso calc PR 0.659(10) A 1
H H12B 0.7841 1.1025 1.167 0.048 Uiso calc PR 0.659(10) A 1
H H12C 0.6717 1.0631 1.0669 0.048 Uiso calc PR 0.659(10) A 1
C C25 0.6163(16) 1.1668(10) 1.0700(14) 0.029(4) Uiso d P 0.341(10) A 2
H H25 0.5649 1.1593 1.1224 0.035 Uiso calc PR 0.341(10) A 2
C C22 0.7679(15) 1.1900(9) 0.9138(13) 0.021(4) Uiso d P 0.341(10) A 2
C C24 0.615(2) 1.2320(11) 1.0160(16) 0.032(4) Uiso d P 0.341(10) A 2
H H24 0.5629 1.2698 1.0328 0.039 Uiso calc PR 0.341(10) A 2
C C23 0.6844(18) 1.2448(12) 0.9392(19) 0.020(4) Uiso d P 0.341(10) A 2
H H23 0.6782 1.2906 0.9013 0.025 Uiso calc PR 0.341(10) A 2
C C21 0.7704(18) 1.1241(11) 0.9674(16) 0.020(5) Uiso d P 0.341(10) A 2
C C26 0.6933(16) 1.1111(10) 1.0483(16) 0.019(4) Uiso d P 0.341(10) A 2
H H26 0.6955 1.0653 1.0859 0.023 Uiso calc PR 0.341(10) A 2
C C221 0.8433(19) 1.2027(11) 0.8293(17) 0.018(5) Uiso d P 0.341(10) A 2
H H22A 0.8303 1.2526 0.8002 0.027 Uiso calc PR 0.341(10) A 2
H H22B 0.8145 1.1692 0.7622 0.027 Uiso calc PR 0.341(10) A 2
H H22C 0.9355 1.1947 0.8694 0.027 Uiso calc PR 0.341(10) A 2
C C31 0.8711(5) 0.8176(3) 0.2768(4) 0.0240(11) Uani d . 1 . .
H H31A 0.8 0.8148 0.2015 0.029 Uiso calc R 1 . .
H H31B 0.937 0.8514 0.2639 0.029 Uiso calc R 1 . .
C C32 0.9320(6) 0.7433(3) 0.3040(5) 0.0321(14) Uani d . 1 . .
H H32A 0.9594 0.7263 0.2359 0.048 Uiso calc R 1 . .
H H32B 0.8686 0.7095 0.3192 0.048 Uiso calc R 1 . .
H H32C 1.0075 0.7462 0.3743 0.048 Uiso calc R 1 . .
C C33 0.9209(5) 0.8507(3) 0.4913(4) 0.0215(11) Uani d . 1 . .
H H33A 0.8832 0.8725 0.5508 0.026 Uiso calc R 1 . .
H H33B 0.9455 0.8003 0.5165 0.026 Uiso calc R 1 . .
C C34 1.0420(5) 0.8920(4) 0.4925(5) 0.0336(14) Uani d . 1 . .
H H34A 1.0957 0.8983 0.5748 0.05 Uiso calc R 1 . .
H H34B 1.0181 0.9396 0.4558 0.05 Uiso calc R 1 . .
H H34C 1.0907 0.865 0.4478 0.05 Uiso calc R 1 . .
C C35 0.7702(5) 0.9248(3) 0.3309(4) 0.0217(11) Uani d . 1 . .
H H35A 0.8448 0.9532 0.3222 0.026 Uiso calc R 1 . .
H H35B 0.7065 0.9212 0.2513 0.026 Uiso calc R 1 . .
C C36 0.7084(6) 0.9660(3) 0.4118(5) 0.0281(12) Uani d . 1 . .
H H36A 0.6865 1.0151 0.3807 0.042 Uiso calc R 1 . .
H H36B 0.7693 0.9687 0.4918 0.042 Uiso calc R 1 . .
H H36C 0.6294 0.941 0.4153 0.042 Uiso calc R 1 . .
C C37 0.7062(5) 0.8034(3) 0.3888(5) 0.0249(12) Uani d . 1 . .
H H37A 0.7392 0.7541 0.4133 0.03 Uiso calc R 1 . .
H H37B 0.6777 0.8244 0.4546 0.03 Uiso calc R 1 . .
C C38 0.5894(6) 0.7972(3) 0.2804(6) 0.0370(15) Uani d . 1 . .
H H38A 0.5259 0.7642 0.2977 0.056 Uiso calc R 1 . .
H H38B 0.6167 0.7782 0.2134 0.056 Uiso calc R 1 . .
H H38C 0.5502 0.8451 0.2599 0.056 Uiso calc R 1 . .

loop_
_atom_site_aniso_label
_atom_site_aniso_U_11
_atom_site_aniso_U_22
_atom_site_aniso_U_33
_atom_site_aniso_U_12
_atom_site_aniso_U_13
_atom_site_aniso_U_23
Re1 0.01788(12) 0.01279(12) 0.01337(10) -0.00031(8) 0.00393(8) 0.00151(7)
Br1 0.0253(3) 0.0146(2) 0.0156(2) -0.0011(2) 0.00488(19) 0.00306(17)
Br2 0.0216(3) 0.0210(3) 0.0157(2) -0.0011(2) 0.00766(19) -0.00174(18)
N1 0.023(2) 0.012(2) 0.0162(19) -0.0010(17) 0.0056(16) 0.0001(15)
N2 0.021(2) 0.015(2) 0.0133(18) 0.0006(17) 0.0048(16) 0.0014(15)
O01 0.041(2) 0.025(2) 0.026(2) -0.0135(19) 0.0027(17) -0.0051(17)
O02 0.044(2) 0.020(2) 0.0220(19) 0.0010(18) 0.0058(17) 0.0058(16)
O03 0.025(2) 0.055(3) 0.033(2) 0.008(2) 0.0136(18) 0.014(2)
C01 0.023(3) 0.018(3) 0.020(2) -0.004(2) 0.005(2) 0.008(2)
C02 0.025(3) 0.020(3) 0.019(2) -0.001(2) 0.008(2) -0.001(2)
C03 0.024(3) 0.022(3) 0.021(3) 0.000(2) 0.006(2) 0.007(2)
C11 0.012(4) 0.027(5) 0.017(4) -0.004(4) -0.002(3) -0.003(3)
C12 0.023(4) 0.020(4) 0.022(4) 0.004(3) 0.005(3) -0.005(3)
C13 0.018(5) 0.028(5) 0.029(5) 0.001(4) 0.008(4) -0.008(4)
C14 0.023(5) 0.022(5) 0.026(4) -0.002(4) 0.001(3) -0.004(4)
C15 0.023(4) 0.022(5) 0.026(4) -0.006(4) -0.002(3) 0.006(3)
C16 0.027(5) 0.028(5) 0.016(4) -0.004(4) 0.009(4) 0.000(4)
C121 0.039(6) 0.035(6) 0.026(5) -0.006(4) 0.016(4) 0.001(4)
C31 0.033(3) 0.025(3) 0.016(2) 0.003(2) 0.011(2) -0.001(2)
C32 0.050(4) 0.022(3) 0.029(3) 0.000(3) 0.019(3) -0.004(2)
C33 0.031(3) 0.018(3) 0.012(2) 0.008(2) 0.001(2) 0.0021(18)
C34 0.023(3) 0.041(4) 0.032(3) 0.001(3) 0.001(2) -0.004(3)
C35 0.023(3) 0.015(3) 0.023(2) 0.000(2) 0.001(2) 0.006(2)
C36 0.033(3) 0.020(3) 0.030(3) 0.007(2) 0.007(2) -0.003(2)
C37 0.027(3) 0.020(3) 0.031(3) -0.004(2) 0.013(2) -0.003(2)
C38 0.028(3) 0.029(4) 0.052(4) -0.010(3) 0.008(3) -0.011(3)

loop_
_atom_type_symbol
_atom_type_description
_atom_type_scat_dispersion_real
_atom_type_scat_dispersion_imag
_atom_type_scat_source
C C 0.0033 0.0016 'International Tables Vol C Tables 4.2.6.8 and 6.1.1.4'
H H 0 0 'International Tables Vol C Tables 4.2.6.8 and 6.1.1.4'
N N 0.0061 0.0033 'International Tables Vol C Tables 4.2.6.8 and 6.1.1.4'
O O 0.0106 0.006 'International Tables Vol C Tables 4.2.6.8 and 6.1.1.4'
Re Re -1.0185 7.231 'International Tables Vol C Tables 4.2.6.8 and 6.1.1.4'
Br Br -0.2901 2.4595 'International Tables Vol C Tables 4.2.6.8 and 6.1.1.4'

loop_
_geom_angle_atom_site_label_1
_geom_angle_atom_site_label_2
_geom_angle_atom_site_label_3
_geom_angle_site_symmetry_1
_geom_angle_site_symmetry_3
_geom_angle
_geom_angle_publ_flag
C03 Re1 C01 . . 89.6(2) ?
C03 Re1 C02 . . 88.5(2) ?
C01 Re1 C02 . . 89.0(2) ?
C03 Re1 N1 . . 94.1(2) ?
C01 Re1 N1 . . 174.31(19) ?
C02 Re1 N1 . . 95.41(19) ?
C03 Re1 Br2 . . 177.68(17) ?
C01 Re1 Br2 . . 92.67(16) ?
C02 Re1 Br2 . . 91.17(16) ?
N1 Re1 Br2 . . 83.64(11) ?
C03 Re1 Br1 . . 90.87(16) ?
C01 Re1 Br1 . . 93.02(15) ?
C02 Re1 Br1 . . 177.91(15) ?
N1 Re1 Br1 . . 82.64(11) ?
Br2 Re1 Br1 . . 89.37(3) ?
C11 N1 Re1 . . 118.0(4) ?
C21 N1 Re1 . . 113.2(8) ?
C11 N1 H1A . . 107.8 ?
C21 N1 H1A . . 88.4 ?
Re1 N1 H1A . . 107.8 ?
C11 N1 H1B . . 107.8 ?
C21 N1 H1B . . 128.7 ?
Re1 N1 H1B . . 107.8 ?
H1A N1 H1B . . 107.1 ?
C11 N1 H1C . . 123.4 ?
C21 N1 H1C . . 108.7 ?
Re1 N1 H1C . . 108.9 ?
H1B N1 H1C . . 84.8 ?
C11 N1 H1D . . 86 ?
C21 N1 H1D . . 109.3 ?
Re1 N1 H1D . . 108.9 ?
H1A N1 H1D . . 127.7 ?
H1C N1 H1D . . 107.7 ?
C31 N2 C37 . . 111.6(4) ?
C31 N2 C33 . . 110.6(4) ?
C37 N2 C33 . . 107.0(4) ?
C31 N2 C35 . . 106.1(4) ?
C37 N2 C35 . . 110.4(4) ?
C33 N2 C35 . . 111.2(4) ?
O01 C01 Re1 . . 179.1(5) ?
O02 C02 Re1 . . 176.6(5) ?
O03 C03 Re1 . . 178.2(5) ?
C16 C11 C12 . . 120.4(9) ?
C16 C11 N1 . . 118.6(8) ?
C12 C11 N1 . . 120.9(8) ?
C11 C12 C13 . . 117.6(9) ?
C11 C12 C121 . . 121.0(8) ?
C13 C12 C121 . . 121.3(8) ?
C14 C13 C12 . . 122.0(9) ?
C14 C13 H13 . . 119 ?
C12 C13 H13 . . 119 ?
C13 C14 C15 . . 119.8(9) ?
C13 C14 H14 . . 120.1 ?
C15 C14 H14 . . 120.1 ?
C16 C15 C14 . . 118.8(8) ?
C16 C15 H15 . . 120.6 ?
C14 C15 H15 . . 120.6 ?
C11 C16 C15 . . 121.4(9) ?
C11 C16 H16 . . 119.3 ?
C15 C16 H16 . . 119.3 ?
C24 C25 C26 . . 119.9(17) ?
C24 C25 H25 . . 120.1 ?
C26 C25 H25 . . 120.1 ?
C21 C22 C23 . . 117.4(17) ?
C21 C22 C221 . . 120.7(16) ?
C23 C22 C221 . . 121.8(17) ?
C23 C24 C25 . . 122(2) ?
C23 C24 H24 . . 118.9 ?
C25 C24 H24 . . 118.9 ?
C24 C23 C22 . . 121(2) ?
C24 C23 H23 . . 119.5 ?
C22 C23 H23 . . 119.5 ?
C22 C21 C26 . . 120.7(17) ?
C22 C21 N1 . . 120.3(15) ?
C26 C21 N1 . . 119.0(15) ?
C25 C26 C21 . . 118.8(17) ?
C25 C26 H26 . . 120.6 ?
C21 C26 H26 . . 120.6 ?
C22 C221 H22A . . 109.5 ?
C22 C221 H22B . . 109.5 ?
H22A C221 H22B . . 109.5 ?
C22 C221 H22C . . 109.5 ?
H22A C221 H22C . . 109.5 ?
H22B C221 H22C . . 109.5 ?
C32 C31 N2 . . 115.1(4) ?
C32 C31 H31A . . 108.5 ?
N2 C31 H31A . . 108.5 ?
C32 C31 H31B . . 108.5 ?
N2 C31 H31B . . 108.5 ?
H31A C31 H31B . . 107.5 ?
C31 C32 H32A . . 109.5 ?
C31 C32 H32B . . 109.5 ?
H32A C32 H32B . . 109.5 ?
C31 C32 H32C . . 109.5 ?
H32A C32 H32C . . 109.5 ?
H32B C32 H32C . . 109.5 ?
C34 C33 N2 . . 115.2(4) ?
C34 C33 H33A . . 108.5 ?
N2 C33 H33A . . 108.5 ?
C34 C33 H33B . . 108.5 ?
N2 C33 H33B . . 108.5 ?
H33A C33 H33B . . 107.5 ?
C33 C34 H34A . . 109.5 ?
C33 C34 H34B . . 109.5 ?
H34A C34 H34B . . 109.5 ?
C33 C34 H34C . . 109.5 ?
H34A C34 H34C . . 109.5 ?
H34B C34 H34C . . 109.5 ?
C36 C35 N2 . . 115.4(4) ?
C36 C35 H35A . . 108.4 ?
N2 C35 H35A . . 108.4 ?
C36 C35 H35B . . 108.4 ?
N2 C35 H35B . . 108.4 ?
H35A C35 H35B . . 107.5 ?
C35 C36 H36A . . 109.5 ?
C35 C36 H36B . . 109.5 ?
H36A C36 H36B . . 109.5 ?
C35 C36 H36C . . 109.5 ?
H36A C36 H36C . . 109.5 ?
H36B C36 H36C . . 109.5 ?
C38 C37 N2 . . 115.4(4) ?
C38 C37 H37A . . 108.4 ?
N2 C37 H37A . . 108.4 ?
C38 C37 H37B . . 108.4 ?
N2 C37 H37B . . 108.4 ?
H37A C37 H37B . . 107.5 ?
C37 C38 H38A . . 109.5 ?
C37 C38 H38B . . 109.5 ?
H38A C38 H38B . . 109.5 ?
C37 C38 H38C . . 109.5 ?
H38A C38 H38C . . 109.5 ?
H38B C38 H38C . . 109.5 ?

loop_
_geom_bond_atom_site_label_1
_geom_bond_atom_site_label_2
_geom_bond_site_symmetry_2
_geom_bond_distance
_geom_bond_publ_flag
Re1 C03 . 1.884(6) ?
Re1 C01 . 1.895(5) ?
Re1 C02 . 1.909(5) ?
Re1 N1 . 2.241(4) ?
Re1 Br2 . 2.6370(8) ?
Re1 Br1 . 2.6389(7) ?
N1 C11 . 1.452(10) ?
N1 C21 . 1.47(2) ?
N1 H1A . 0.92 ?
N1 H1B . 0.92 ?
N1 H1C . 0.92 ?
N1 H1D . 0.92 ?
N2 C31 . 1.518(6) ?
N2 C37 . 1.518(6) ?
N2 C33 . 1.518(6) ?
N2 C35 . 1.523(6) ?
O01 C01 . 1.162(6) ?
O02 C02 . 1.145(6) ?
O03 C03 . 1.164(7) ?
C11 C16 . 1.377(14) ?
C11 C12 . 1.385(12) ?
C12 C13 . 1.392(12) ?
C12 C121 . 1.516(12) ?
C13 C14 . 1.372(13) ?
C13 H13 . 0.95 ?
C14 C15 . 1.383(12) ?
C14 H14 . 0.95 ?
C15 C16 . 1.377(13) ?
C15 H15 . 0.95 ?
C16 H16 . 0.95 ?
C121 H12A . 0.98 ?
C121 H12B . 0.98 ?
C121 H12C . 0.98 ?
C25 C24 . 1.36(3) ?
C25 C26 . 1.39(2) ?
C25 H25 . 0.95 ?
C22 C21 . 1.37(2) ?
C22 C23 . 1.44(2) ?
C22 C221 . 1.47(2) ?
C24 C23 . 1.35(3) ?
C24 H24 . 0.95 ?
C23 H23 . 0.95 ?
C21 C26 . 1.45(3) ?
C26 H26 . 0.95 ?
C221 H22A . 0.98 ?
C221 H22B . 0.98 ?
C221 H22C . 0.98 ?
C31 C32 . 1.514(8) ?
C31 H31A . 0.99 ?
C31 H31B . 0.99 ?
C32 H32A . 0.98 ?
C32 H32B . 0.98 ?
C32 H32C . 0.98 ?
C33 C34 . 1.508(8) ?
C33 H33A . 0.99 ?
C33 H33B . 0.99 ?
C34 H34A . 0.98 ?
C34 H34B . 0.98 ?
C34 H34C . 0.98 ?
C35 C36 . 1.513(7) ?
C35 H35A . 0.99 ?
C35 H35B . 0.99 ?
C36 H36A . 0.98 ?
C36 H36B . 0.98 ?
C36 H36C . 0.98 ?
C37 C38 . 1.515(7) ?
C37 H37A . 0.99 ?
C37 H37B . 0.99 ?
C38 H38A . 0.98 ?
C38 H38B . 0.98 ?
C38 H38C . 0.98 ?

loop_
_geom_hbond_atom_site_label_D
_geom_hbond_atom_site_label_H
_geom_hbond_atom_site_label_A
_geom_hbond_site_symmetry_A
_geom_hbond_distance_DH
_geom_hbond_distance_HA
_geom_hbond_distance_DA
_geom_hbond_angle_DHA
N1 H1C Br2 3_777 0.92 2.7 3.542(4) 152.8
N1 H1B Br1 3_777 0.92 2.75 3.594(4) 152.7
C121 H12C O03 3_677 0.98 2.5 3.139(10) 123
C35 H35B O03 3_676 0.99 2.39 3.196(7) 138.2
C37 H37A Br1 4_575 0.99 2.92 3.911(6) 174.1

loop_
_geom_torsion_atom_site_label_1
_geom_torsion_atom_site_label_2
_geom_torsion_atom_site_label_3
_geom_torsion_atom_site_label_4
_geom_torsion_site_symmetry_1
_geom_torsion_site_symmetry_2
_geom_torsion_site_symmetry_3
_geom_torsion_site_symmetry_4
_geom_torsion
_geom_torsion_publ_flag
C03 Re1 N1 C11 . . . . -53.5(5) ?
C02 Re1 N1 C11 . . . . 35.4(5) ?
Br2 Re1 N1 C11 . . . . 126.0(5) ?
Br1 Re1 N1 C11 . . . . -143.8(5) ?
C03 Re1 N1 C21 . . . . -27.2(8) ?
C02 Re1 N1 C21 . . . . 61.6(8) ?
Br2 Re1 N1 C21 . . . . 152.2(8) ?
Br1 Re1 N1 C21 . . . . -117.6(8) ?
C21 N1 C11 C16 . . . . -165(2) ?
Re1 N1 C11 C16 . . . . -80.3(8) ?
C21 N1 C11 C12 . . . . 11.7(19) ?
Re1 N1 C11 C12 . . . . 96.2(7) ?
C16 C11 C12 C13 . . . . 0.2(12) ?
N1 C11 C12 C13 . . . . -176.2(7) ?
C16 C11 C12 C121 . . . . -178.4(8) ?
N1 C11 C12 C121 . . . . 5.2(12) ?
C11 C12 C13 C14 . . . . 0.4(12) ?
C121 C12 C13 C14 . . . . 178.9(8) ?
C12 C13 C14 C15 . . . . -0.7(13) ?
C13 C14 C15 C16 . . . . 0.5(13) ?
C12 C11 C16 C15 . . . . -0.4(13) ?
N1 C11 C16 C15 . . . . 176.1(7) ?
C14 C15 C16 C11 . . . . 0.0(13) ?
C26 C25 C24 C23 . . . . 1(3) ?
C25 C24 C23 C22 . . . . -2(3) ?
C21 C22 C23 C24 . . . . 2(3) ?
C221 C22 C23 C24 . . . . 179.3(18) ?
C23 C22 C21 C26 . . . . -1(2) ?
C221 C22 C21 C26 . . . . -178.4(16) ?
C23 C22 C21 N1 . . . . 177.8(14) ?
C221 C22 C21 N1 . . . . 1(2) ?
C11 N1 C21 C22 . . . . 8.0(12) ?
Re1 N1 C21 C22 . . . . -99.0(15) ?
C11 N1 C21 C26 . . . . -173(3) ?
Re1 N1 C21 C26 . . . . 79.9(15) ?
C24 C25 C26 C21 . . . . 0(3) ?
C22 C21 C26 C25 . . . . 0(3) ?
N1 C21 C26 C25 . . . . -178.6(14) ?
C37 N2 C31 C32 . . . . -63.7(6) ?
C33 N2 C31 C32 . . . . 55.3(6) ?
C35 N2 C31 C32 . . . . 176.0(5) ?
C31 N2 C33 C34 . . . . 56.7(6) ?
C37 N2 C33 C34 . . . . 178.4(5) ?
C35 N2 C33 C34 . . . . -60.9(6) ?
C31 N2 C35 C36 . . . . 178.4(4) ?
C37 N2 C35 C36 . . . . 57.3(6) ?
C33 N2 C35 C36 . . . . -61.3(6) ?
C31 N2 C37 C38 . . . . -61.2(6) ?
C33 N2 C37 C38 . . . . 177.7(5) ?
C35 N2 C37 C38 . . . . 56.6(6) ?
